data_4501225
loop_
_publ_author_name
'Lin, Zu-Jin'
'Liu, Tian-Fu'
'Zhao, Xiu-Ling'
'L\"u, Jian'
'Cao, Rong'

_publ_section_title
;
 Designed 4,8-Connected Metal--Organic Frameworks Based on Tetrapodal
 Octacarboxylate Ligands
;
_journal_issue 10
_journal_name_full 'Crystal Growth &amp; Design'
_journal_page_first 4284
_journal_paper_doi 10.1021/cg200919m
_journal_volume 11
_journal_year 2011
_chemical_formula_sum 'C55 H62 Cd4 N6 O26'
_chemical_formula_weight 1672.71
_chemical_name_systematic
; 
 ? 
;
_space_group_IT_number 18
_symmetry_cell_setting orthorhombic
_symmetry_space_group_name_Hall 'P 2 2ab'
_symmetry_space_group_name_H-M 'P 21 21 2'
_atom_sites_solution_hydrogens geom
_atom_sites_solution_primary direct
_atom_sites_solution_secondary difmap
_audit_creation_method SHELXL-97
_cell_angle_alpha 90.00
_cell_angle_beta 90.00
_cell_angle_gamma 90.00
_cell_formula_units_Z 2
_cell_length_a 18.326(4)
_cell_length_b 19.033(4)
_cell_length_c 12.529(3)
_cell_measurement_reflns_used 14107
_cell_measurement_temperature 113(2)
_cell_measurement_theta_max 27.4855
_cell_measurement_theta_min 2.1348
_cell_volume 4370.1(17)
_computing_cell_refinement 'CrystalClear (Rigaku Inc., 2007)'
_computing_data_collection 'CrystalClear (Rigaku Inc., 2007)'
_computing_data_reduction 'CrystalClear (Rigaku Inc., 2007)'
_computing_structure_refinement 'SHELXL-97 (Sheldrick, 1997)'
_computing_structure_solution 'SHELXS-97 (Sheldrick, 1990)'
_diffrn_ambient_temperature 113(2)
_diffrn_detector_area_resol_mean 28.5714
_diffrn_measured_fraction_theta_full 0.974
_diffrn_measured_fraction_theta_max 0.974
_diffrn_measurement_device_type 'Saturn724+ (2x2 bin mode)'
_diffrn_measurement_method CCD_Profile_fitting
_diffrn_radiation_monochromator graphite
_diffrn_radiation_source 'fine-focus sealed tube'
_diffrn_radiation_type MoK\a
_diffrn_radiation_wavelength 0.71073
_diffrn_reflns_av_R_equivalents 0.0449
_diffrn_reflns_av_sigmaI/netI 0.0443
_diffrn_reflns_limit_h_max 23
_diffrn_reflns_limit_h_min -22
_diffrn_reflns_limit_k_max 24
_diffrn_reflns_limit_k_min -24
_diffrn_reflns_limit_l_max 16
_diffrn_reflns_limit_l_min -16
_diffrn_reflns_number 33111
_diffrn_reflns_theta_full 27.48
_diffrn_reflns_theta_max 27.48
_diffrn_reflns_theta_min 2.95
_diffrn_standards_number 5608
_exptl_absorpt_coefficient_mu 1.023
_exptl_absorpt_correction_T_max 0.8373
_exptl_absorpt_correction_T_min 0.7840
_exptl_absorpt_correction_type multi-scan
_exptl_crystal_colour colorless
_exptl_crystal_density_diffrn 1.271
_exptl_crystal_density_method 'not measured'
_exptl_crystal_description block
_exptl_crystal_F_000 1668
_exptl_crystal_size_max 0.25
_exptl_crystal_size_mid 0.20
_exptl_crystal_size_min 0.18
_platon_squeeze_details
;
;
_refine_diff_density_max 1.615
_refine_diff_density_min -1.068
_refine_diff_density_rms 0.116
_refine_ls_abs_structure_details 'Flack H D (1983), Acta Cryst. A39, 876-881'
_refine_ls_abs_structure_Flack 0.24(3)
_refine_ls_extinction_method none
_refine_ls_goodness_of_fit_ref 1.068
_refine_ls_hydrogen_treatment constr
_refine_ls_matrix_type full
_refine_ls_number_parameters 463
_refine_ls_number_reflns 9789
_refine_ls_number_restraints 1001
_refine_ls_restrained_S_all 1.075
_refine_ls_R_factor_all 0.0441
_refine_ls_R_factor_gt 0.0428
_refine_ls_shift/su_max 0.001
_refine_ls_shift/su_mean 0.000
_refine_ls_structure_factor_coef Fsqd
_refine_ls_weighting_details 'calc w=1/[\s^2^(Fo^2^)+(0.0735P)^2^+5.0000P] where P=(Fo^2^+2Fc^2^)/3'
_refine_ls_weighting_scheme calc
_refine_ls_wR_factor_gt 0.1165
_refine_ls_wR_factor_ref 0.1179
_reflns_number_gt 9500
_reflns_number_total 9789
_reflns_threshold_expression >2sigma(I)
_cod_data_source_file cg200919m_si_002.cif
_cod_data_source_block Cd
_cod_depositor_comments
;
The following automatic conversions were performed:

'_symmetry_cell_setting' value 'Orthorhombic' changed to
'orthorhombic' according to
/home/saulius/struct/CIF-dictionaries/cif_core.dic dictionary named
'cif_core.dic' version 2.4.1 from
2010-06-29.

'_exptl_absorpt_correction_type' value 'Multi-scan'
changed to 'multi-scan' according to
/home/saulius/struct/CIF-dictionaries/cif_core.dic dictionary named
'cif_core.dic' version 2.4.1 from 2010-06-29.

Automatic conversion script
Id: cif_fix_values 1715 2011-07-08 13:25:40Z adriana 
;
_cod_original_cell_volume 4370.0(16)
_cod_original_sg_symbol_H-M P21212
_cod_database_code 4501225

loop_
_symmetry_equiv_pos_as_xyz
'x, y, z'
'-x, -y, z'
'x+1/2, -y+1/2, -z'
'-x+1/2, y+1/2, -z'

loop_
_atom_site_label
_atom_site_type_symbol
_atom_site_fract_x
_atom_site_fract_y
_atom_site_fract_z
_atom_site_U_iso_or_equiv
_atom_site_adp_type
_atom_site_occupancy
_atom_site_symmetry_multiplicity
_atom_site_calc_flag
_atom_site_refinement_flags
_atom_site_disorder_assembly
_atom_site_disorder_group
Cd1 Cd 0.728797(14) 0.748422(15) 0.38038(2) 0.01596(8) Uani 1 1 d . . .
Cd2 Cd 0.825961(16) 0.663273(15) 0.55800(2) 0.01756(9) Uani 1 1 d U . .
O1 O 0.2739(2) 0.36268(17) 1.3303(3) 0.0342(9) Uani 1 1 d . . .
O2 O 0.20843(19) 0.42415(17) 1.4495(3) 0.0310(8) Uani 1 1 d . . .
O3 O 0.6275(2) 0.7390(2) 0.4786(3) 0.0332(8) Uani 1 1 d . . .
O4 O 0.7004(2) 0.6736(2) 0.5805(3) 0.0392(10) Uani 1 1 d . . .
O5 O 0.3340(3) 0.73091(17) 1.3709(3) 0.0411(10) Uani 1 1 d . . .
O6 O 0.2665(2) 0.67457(18) 1.4952(3) 0.0323(8) Uani 1 1 d . . .
O7 O 0.3739(2) 0.7840(2) 0.5931(4) 0.0387(9) Uani 1 1 d . . .
O8 O 0.3249(2) 0.7162(2) 0.7161(3) 0.0360(8) Uani 1 1 d . . .
O9 O 0.4156(3) 0.5463(2) 1.1249(4) 0.0531(14) Uani 1 1 d . . .
O10 O 0.5404(2) 0.5800(3) 0.8660(3) 0.0519(14) Uani 1 1 d . . .
C1 C 0.6396(3) 0.7019(3) 0.5596(5) 0.0322(11) Uani 1 1 d . . .
C2 C 0.5777(3) 0.6878(3) 0.6337(5) 0.0350(12) Uani 1 1 d . . .
C3 C 0.5859(3) 0.6420(4) 0.7193(5) 0.0409(15) Uani 1 1 d . . .
H3A H 0.6319 0.6206 0.7320 0.049 Uiso 1 1 calc R . .
C4 C 0.5286(3) 0.6274(4) 0.7854(5) 0.0439(17) Uani 1 1 d . . .
C5 C 0.4612(3) 0.6612(4) 0.7711(4) 0.0397(14) Uani 1 1 d . . .
H5A H 0.4221 0.6529 0.8191 0.048 Uiso 1 1 calc R . .
C6 C 0.4524(3) 0.7076(3) 0.6847(4) 0.0324(11) Uani 1 1 d . . .
C7 C 0.5109(3) 0.7204(3) 0.6158(4) 0.0310(11) Uani 1 1 d . . .
H7A H 0.5050 0.7514 0.5570 0.037 Uiso 1 1 calc R . .
C8 C 0.4805(3) 0.5635(3) 0.9330(4) 0.0315(11) Uani 1 1 d . . .
H8A H 0.4385 0.5532 0.8900 0.038 Uiso 1 1 d R . .
H8B H 0.4690 0.6027 0.9782 0.038 Uiso 1 1 d R . .
C9 C 0.3785(3) 0.7391(3) 0.6636(4) 0.0332(12) Uani 1 1 d . . .
C10 C 0.2536(3) 0.4189(2) 1.3741(4) 0.0263(10) Uani 1 1 d . . .
C11 C 0.2885(3) 0.4853(2) 1.3339(4) 0.0301(11) Uani 1 1 d . . .
C12 C 0.2778(3) 0.5483(3) 1.3868(4) 0.0308(11) Uani 1 1 d . . .
H12A H 0.2467 0.5501 1.4474 0.037 Uiso 1 1 calc R . .
C13 C 0.3124(3) 0.6089(2) 1.3509(5) 0.0328(12) Uani 1 1 d . . .
C14 C 0.3567(4) 0.6062(3) 1.2616(4) 0.0355(13) Uani 1 1 d . . .
H14A H 0.3801 0.6475 1.2364 0.043 Uiso 1 1 calc R . .
C15 C 0.3667(4) 0.5430(3) 1.2096(5) 0.0413(15) Uani 1 1 d . . .
C16 C 0.3341(4) 0.4816(2) 1.2441(4) 0.0344(12) Uani 1 1 d . . .
H16A H 0.3422 0.4383 1.2082 0.041 Uiso 1 1 calc R . .
C17 C 0.3034(3) 0.6773(2) 1.4122(5) 0.0341(13) Uani 1 1 d . . .
C18 C 0.4336(3) 0.4820(2) 1.0712(4) 0.0303(11) Uani 1 1 d . . .
H18A H 0.3924 0.4659 1.0262 0.036 Uiso 1 1 calc R . .
H18B H 0.4456 0.4446 1.1233 0.036 Uiso 1 1 calc R . .
C19 C 0.5000 0.5000 1.0025(5) 0.0221(13) Uani 1 2 d S . .
O11 O 0.6554(2) 0.7929(3) 0.2517(4) 0.0537(10) Uani 1 1 d DU . .
N1 N 0.5403(5) 0.8099(7) 0.1905(8) 0.0643(14) Uani 0.582(9) 1 d PDU A 1
C20 C 0.5883(4) 0.7784(11) 0.2565(10) 0.0597(11) Uani 0.582(9) 1 d PDU A 1
H20A H 0.5714 0.7449 0.3070 0.072 Uiso 0.582(9) 1 calc PR A 1
C21 C 0.4633(5) 0.7975(9) 0.2011(11) 0.0644(15) Uani 0.582(9) 1 d PDU A 1
H21A H 0.4537 0.7732 0.2686 0.097 Uiso 0.582(9) 1 calc PR A 1
H21B H 0.4464 0.7684 0.1415 0.097 Uiso 0.582(9) 1 calc PR A 1
H21C H 0.4374 0.8425 0.2004 0.097 Uiso 0.582(9) 1 calc PR A 1
C22 C 0.5611(7) 0.8223(9) 0.0805(8) 0.0698(15) Uani 0.582(9) 1 d PDU A 1
H22A H 0.6143 0.8270 0.0757 0.105 Uiso 0.582(9) 1 calc PR A 1
H22B H 0.5380 0.8656 0.0550 0.105 Uiso 0.582(9) 1 calc PR A 1
H22C H 0.5451 0.7827 0.0363 0.105 Uiso 0.582(9) 1 calc PR A 1
N1B N 0.5463(6) 0.7707(9) 0.1634(10) 0.0609(15) Uani 0.418(9) 1 d PDU A 2
C20B C 0.5879(5) 0.7826(16) 0.2503(12) 0.0597(11) Uani 0.418(9) 1 d PDU A 2
H20B H 0.5636 0.7833 0.3172 0.072 Uiso 0.418(9) 1 calc PR A 2
C21B C 0.4688(6) 0.7600(12) 0.1764(14) 0.0644(15) Uani 0.418(9) 1 d PDU A 2
H21D H 0.4581 0.7492 0.2513 0.097 Uiso 0.418(9) 1 calc PR A 2
H21E H 0.4529 0.7207 0.1313 0.097 Uiso 0.418(9) 1 calc PR A 2
H21F H 0.4426 0.8027 0.1554 0.097 Uiso 0.418(9) 1 calc PR A 2
C22B C 0.5749(10) 0.7302(11) 0.0756(13) 0.0698(15) Uani 0.418(9) 1 d PDU A 2
H22D H 0.6282 0.7337 0.0749 0.105 Uiso 0.418(9) 1 calc PR A 2
H22E H 0.5553 0.7485 0.0084 0.105 Uiso 0.418(9) 1 calc PR A 2
H22F H 0.5605 0.6809 0.0840 0.105 Uiso 0.418(9) 1 calc PR A 2
O12 O 0.9428(2) 0.6201(3) 0.5712(4) 0.0536(8) Uani 1 1 d DU . .
N2 N 1.0449(4) 0.5828(5) 0.4775(6) 0.0609(11) Uani 0.698(9) 1 d PDU B 1
C23 C 0.9766(5) 0.6088(9) 0.4849(7) 0.0609(11) Uani 0.698(9) 1 d PDU B 1
H23A H 0.9520 0.6194 0.4202 0.073 Uiso 0.698(9) 1 calc PR B 1
C24 C 1.0882(5) 0.5711(6) 0.5705(8) 0.0601(14) Uani 0.698(9) 1 d PDU B 1
H24A H 1.0569 0.5722 0.6339 0.090 Uiso 0.698(9) 1 calc PR B 1
H24B H 1.1254 0.6079 0.5761 0.090 Uiso 0.698(9) 1 calc PR B 1
H24C H 1.1120 0.5251 0.5654 0.090 Uiso 0.698(9) 1 calc PR B 1
C25 C 1.0846(6) 0.5808(7) 0.3806(8) 0.0699(15) Uani 0.698(9) 1 d PDU B 1
H25A H 1.0515 0.5895 0.3207 0.105 Uiso 0.698(9) 1 calc PR B 1
H25B H 1.1073 0.5345 0.3722 0.105 Uiso 0.698(9) 1 calc PR B 1
H25C H 1.1226 0.6171 0.3818 0.105 Uiso 0.698(9) 1 calc PR B 1
N2B N 1.0454(8) 0.5751(11) 0.5443(12) 0.0609(11) Uani 0.302(9) 1 d PDU B 2
C23B C 0.9886(10) 0.610(2) 0.5002(11) 0.0609(11) Uani 0.302(9) 1 d PDU B 2
H23B H 0.9845 0.6241 0.4277 0.073 Uiso 0.302(9) 1 calc PR B 2
C24B C 1.0509(12) 0.5678(15) 0.6577(13) 0.0601(14) Uani 0.302(9) 1 d PDU B 2
H24D H 1.0019 0.5681 0.6891 0.090 Uiso 0.302(9) 1 calc PR B 2
H24E H 1.0794 0.6068 0.6868 0.090 Uiso 0.302(9) 1 calc PR B 2
H24F H 1.0751 0.5232 0.6748 0.090 Uiso 0.302(9) 1 calc PR B 2
C25B C 1.1151(8) 0.5756(17) 0.4925(19) 0.0699(15) Uani 0.302(9) 1 d PDU B 2
H25D H 1.1087 0.5870 0.4168 0.105 Uiso 0.302(9) 1 calc PR B 2
H25E H 1.1378 0.5291 0.4993 0.105 Uiso 0.302(9) 1 calc PR B 2
H25F H 1.1465 0.6109 0.5261 0.105 Uiso 0.302(9) 1 calc PR B 2
O13 O 0.8131(3) 0.5967(3) 0.7083(4) 0.0544(9) Uani 1 1 d DU . .
N3 N 0.7747(7) 0.5021(6) 0.7957(9) 0.0604(14) Uani 0.524(9) 1 d PDU B 1
C26 C 0.7732(11) 0.5449(8) 0.7117(11) 0.0587(11) Uani 0.524(9) 1 d PDU B 1
H26A H 0.7410 0.5353 0.6540 0.070 Uiso 0.524(9) 1 calc PR B 1
C27 C 0.7303(9) 0.4414(6) 0.8043(13) 0.0647(15) Uani 0.524(9) 1 d PDU B 1
H27A H 0.7009 0.4363 0.7394 0.097 Uiso 0.524(9) 1 calc PR B 1
H27B H 0.6980 0.4460 0.8662 0.097 Uiso 0.524(9) 1 calc PR B 1
H27C H 0.7613 0.3999 0.8131 0.097 Uiso 0.524(9) 1 calc PR B 1
C28 C 0.8266(9) 0.5097(8) 0.8799(11) 0.0689(15) Uani 0.524(9) 1 d PDU B 1
H28A H 0.8613 0.5470 0.8616 0.103 Uiso 0.524(9) 1 calc PR B 1
H28B H 0.8529 0.4654 0.8898 0.103 Uiso 0.524(9) 1 calc PR B 1
H28C H 0.8011 0.5220 0.9461 0.103 Uiso 0.524(9) 1 calc PR B 1
N3B N 0.7466(8) 0.5026(6) 0.7632(9) 0.0595(15) Uani 0.476(9) 1 d PDU B 2
C26B C 0.7731(12) 0.5453(9) 0.6883(10) 0.0587(11) Uani 0.476(9) 1 d PDU B 2
H26B H 0.7611 0.5360 0.6159 0.070 Uiso 0.476(9) 1 calc PR B 2
C27B C 0.7135(10) 0.4370(6) 0.7414(13) 0.0647(15) Uani 0.476(9) 1 d PDU B 2
H27D H 0.7107 0.4300 0.6641 0.097 Uiso 0.476(9) 1 calc PR B 2
H27E H 0.6642 0.4362 0.7717 0.097 Uiso 0.476(9) 1 calc PR B 2
H27F H 0.7427 0.3993 0.7734 0.097 Uiso 0.476(9) 1 calc PR B 2
C28B C 0.7528(11) 0.5182(9) 0.8745(9) 0.0689(15) Uani 0.476(9) 1 d PDU B 2
H28D H 0.7670 0.5675 0.8836 0.103 Uiso 0.476(9) 1 calc PR B 2
H28E H 0.7898 0.4877 0.9067 0.103 Uiso 0.476(9) 1 calc PR B 2
H28F H 0.7057 0.5101 0.9095 0.103 Uiso 0.476(9) 1 calc PR B 2

loop_
_atom_site_aniso_label
_atom_site_aniso_U_11
_atom_site_aniso_U_22
_atom_site_aniso_U_33
_atom_site_aniso_U_23
_atom_site_aniso_U_13
_atom_site_aniso_U_12
Cd1 0.01270(13) 0.01522(14) 0.01995(15) 0.00193(12) -0.00178(10) -0.00225(11)
Cd2 0.01485(14) 0.01365(13) 0.02417(16) 0.00177(12) -0.00652(12) -0.00015(11)
O1 0.048(2) 0.0158(14) 0.039(2) -0.0003(14) 0.0156(19) -0.0064(16)
O2 0.0290(17) 0.0194(14) 0.045(2) 0.0077(16) 0.0202(17) -0.0010(13)
O3 0.0281(17) 0.044(2) 0.0273(17) 0.0130(16) 0.0056(14) -0.0011(17)
O4 0.0186(16) 0.053(2) 0.046(2) 0.0170(19) 0.0123(15) 0.0072(17)
O5 0.065(3) 0.0191(15) 0.039(2) -0.0048(14) 0.030(2) -0.0067(17)
O6 0.037(2) 0.0238(16) 0.0361(19) -0.0076(14) 0.0157(17) -0.0033(16)
O7 0.0272(18) 0.040(2) 0.049(2) 0.0116(18) -0.0106(16) 0.0103(16)
O8 0.0167(15) 0.050(2) 0.041(2) 0.0064(17) -0.0026(16) 0.0122(17)
O9 0.090(4) 0.0229(17) 0.046(2) -0.0042(17) 0.054(3) -0.004(2)
O10 0.0223(18) 0.092(3) 0.041(2) 0.044(2) 0.0169(17) 0.030(2)
C1 0.023(2) 0.046(3) 0.027(2) 0.010(2) 0.009(2) 0.004(2)
C2 0.019(2) 0.052(3) 0.034(3) 0.016(2) 0.007(2) 0.003(2)
C3 0.017(2) 0.070(4) 0.036(3) 0.022(3) 0.009(2) 0.021(3)
C4 0.020(2) 0.076(4) 0.036(3) 0.038(3) 0.009(2) 0.022(3)
C5 0.017(2) 0.072(4) 0.030(3) 0.027(3) 0.0039(18) 0.015(3)
C6 0.022(2) 0.049(3) 0.027(2) 0.015(2) -0.0003(19) 0.009(2)
C7 0.022(2) 0.043(3) 0.028(2) 0.017(2) -0.0017(19) 0.008(2)
C8 0.021(2) 0.056(3) 0.017(2) 0.015(2) 0.0094(18) 0.014(2)
C9 0.026(2) 0.045(3) 0.029(2) 0.006(2) -0.0052(19) 0.011(2)
C10 0.030(2) 0.018(2) 0.030(2) 0.0038(19) 0.010(2) -0.0016(18)
C11 0.036(3) 0.017(2) 0.037(3) 0.0031(19) 0.016(2) -0.0070(19)
C12 0.041(3) 0.023(2) 0.028(2) -0.0056(19) 0.018(2) 0.001(2)
C13 0.041(3) 0.018(2) 0.040(3) -0.0058(19) 0.018(2) -0.001(2)
C14 0.057(4) 0.017(2) 0.033(3) 0.0005(19) 0.027(3) -0.008(2)
C15 0.066(4) 0.023(2) 0.035(3) -0.008(2) 0.036(3) -0.007(3)
C16 0.054(3) 0.019(2) 0.030(3) -0.0011(19) 0.023(3) -0.003(2)
C17 0.045(3) 0.016(2) 0.041(3) -0.0074(19) 0.021(2) 0.002(2)
C18 0.051(3) 0.024(2) 0.016(2) -0.0027(18) 0.015(2) 0.002(2)
C19 0.024(3) 0.028(3) 0.014(3) 0.000 0.000 0.011(3)
O11 0.0410(17) 0.070(2) 0.0500(18) 0.0191(17) -0.0077(16) 0.0027(17)
N1 0.052(2) 0.074(2) 0.067(2) 0.011(2) -0.007(2) -0.001(2)
C20 0.0499(17) 0.0706(19) 0.0588(18) 0.0106(17) -0.0063(16) -0.0031(17)
C21 0.055(2) 0.074(2) 0.065(2) 0.007(2) -0.004(2) -0.002(2)
C22 0.063(2) 0.079(2) 0.068(2) 0.008(2) -0.003(2) -0.003(2)
N1B 0.052(2) 0.070(2) 0.061(2) 0.009(2) -0.005(2) -0.002(2)
C20B 0.0499(17) 0.0706(19) 0.0588(18) 0.0106(17) -0.0063(16) -0.0031(17)
C21B 0.055(2) 0.074(2) 0.065(2) 0.007(2) -0.004(2) -0.002(2)
C22B 0.063(2) 0.079(2) 0.068(2) 0.008(2) -0.003(2) -0.003(2)
O12 0.0310(12) 0.0582(16) 0.0716(18) 0.0102(16) -0.0101(15) 0.0170(13)
N2 0.0464(17) 0.0637(18) 0.0725(19) 0.0035(17) -0.0032(17) 0.0098(16)
C23 0.0464(18) 0.0632(18) 0.0731(19) 0.0043(17) -0.0047(17) 0.0103(17)
C24 0.048(2) 0.063(2) 0.069(2) 0.003(2) -0.007(2) 0.008(2)
C25 0.058(2) 0.073(2) 0.078(2) 0.001(2) -0.001(2) 0.008(2)
N2B 0.0464(17) 0.0637(18) 0.0725(19) 0.0035(17) -0.0032(17) 0.0098(16)
C23B 0.0464(18) 0.0632(18) 0.0731(19) 0.0043(17) -0.0047(17) 0.0103(17)
C24B 0.048(2) 0.063(2) 0.069(2) 0.003(2) -0.007(2) 0.008(2)
C25B 0.058(2) 0.073(2) 0.078(2) 0.001(2) -0.001(2) 0.008(2)
O13 0.0534(18) 0.0525(17) 0.0574(18) 0.0218(16) -0.0042(16) 0.0046(16)
N3 0.059(2) 0.059(2) 0.064(2) 0.012(2) -0.002(2) 0.003(2)
C26 0.0555(17) 0.0569(17) 0.0637(18) 0.0129(16) 0.0011(17) 0.0041(16)
C27 0.065(2) 0.062(2) 0.067(2) 0.010(2) 0.002(2) -0.001(2)
C28 0.070(2) 0.068(2) 0.069(2) 0.009(2) 0.000(2) 0.000(2)
N3B 0.058(2) 0.057(2) 0.063(2) 0.013(2) 0.001(2) 0.002(2)
C26B 0.0555(17) 0.0569(17) 0.0637(18) 0.0129(16) 0.0011(17) 0.0041(16)
C27B 0.065(2) 0.062(2) 0.067(2) 0.010(2) 0.002(2) -0.001(2)
C28B 0.070(2) 0.068(2) 0.069(2) 0.009(2) 0.000(2) 0.000(2)

loop_
_atom_type_symbol
_atom_type_description
_atom_type_scat_dispersion_real
_atom_type_scat_dispersion_imag
_atom_type_scat_source
C C 0.0033 0.0016 'International Tables Vol C Tables 4.2.6.8 and 6.1.1.4'
H H 0.0000 0.0000 'International Tables Vol C Tables 4.2.6.8 and 6.1.1.4'
N N 0.0061 0.0033 'International Tables Vol C Tables 4.2.6.8 and 6.1.1.4'
O O 0.0106 0.0060 'International Tables Vol C Tables 4.2.6.8 and 6.1.1.4'
Cd Cd -0.8075 1.2024 'International Tables Vol C Tables 4.2.6.8 and 6.1.1.4'

loop_
_geom_angle_atom_site_label_1
_geom_angle_atom_site_label_2
_geom_angle_atom_site_label_3
_geom_angle
_geom_angle_site_symmetry_1
_geom_angle_site_symmetry_3
O1 Cd1 O3 93.50(16) 2_664 .
O1 Cd1 O8 98.76(16) 2_664 3_566
O3 Cd1 O8 167.07(15) . 3_566
O1 Cd1 O6 145.98(14) 2_664 3_567
O3 Cd1 O6 85.75(15) . 3_567
O8 Cd1 O6 86.35(15) 3_566 3_567
O1 Cd1 O11 98.18(18) 2_664 .
O3 Cd1 O11 85.90(15) . .
O8 Cd1 O11 88.31(16) 3_566 .
O6 Cd1 O11 115.64(18) 3_567 .
O1 Cd1 Cd2 74.43(10) 2_664 .
O3 Cd1 Cd2 92.16(10) . .
O8 Cd1 Cd2 95.04(11) 3_566 .
O6 Cd1 Cd2 71.62(9) 3_567 .
O11 Cd1 Cd2 172.25(14) . .
O5 Cd2 O2 160.38(13) 3_567 2_664
O5 Cd2 O13 100.42(18) 3_567 .
O2 Cd2 O13 93.38(17) 2_664 .
O5 Cd2 O12 103.59(19) 3_567 .
O2 Cd2 O12 92.28(16) 2_664 .
O13 Cd2 O12 80.72(19) . .
O5 Cd2 O7 84.76(17) 3_567 3_566
O2 Cd2 O7 86.15(15) 2_664 3_566
O13 Cd2 O7 162.64(17) . 3_566
O12 Cd2 O7 81.96(17) . 3_566
O5 Cd2 O4 86.56(18) 3_567 .
O2 Cd2 O4 81.85(16) 2_664 .
O13 Cd2 O4 81.05(16) . .
O12 Cd2 O4 160.47(16) . .
O7 Cd2 O4 115.97(14) 3_566 .
O5 Cd2 Cd1 81.91(10) 3_567 .
O2 Cd2 Cd1 78.61(9) 2_664 .
O13 Cd2 Cd1 141.10(13) . .
O12 Cd2 Cd1 136.98(13) . .
O7 Cd2 Cd1 55.75(11) 3_566 .
O4 Cd2 Cd1 60.22(10) . .
C10 O1 Cd1 133.2(3) . 2_666
C10 O2 Cd2 125.5(3) . 2_666
C1 O3 Cd1 110.1(3) . .
C1 O4 Cd2 151.9(3) . .
C17 O5 Cd2 122.5(3) . 3_467
C17 O6 Cd1 136.2(3) . 3_467
C9 O7 Cd2 155.9(4) . 3_466
C9 O8 Cd1 103.1(3) . 3_466
C15 O9 C18 117.8(4) . .
C4 O10 C8 117.3(4) . .
O3 C1 O4 124.2(5) . .
O3 C1 C2 118.0(5) . .
O4 C1 C2 117.7(5) . .
C7 C2 C3 119.9(5) . .
C7 C2 C1 119.4(5) . .
C3 C2 C1 120.7(5) . .
C4 C3 C2 120.8(5) . .
C3 C4 O10 117.3(4) . .
C3 C4 C5 120.4(5) . .
O10 C4 C5 122.3(5) . .
C4 C5 C6 119.2(5) . .
C7 C6 C5 119.8(5) . .
C7 C6 C9 120.8(4) . .
C5 C6 C9 119.2(5) . .
C2 C7 C6 119.9(5) . .
O10 C8 C19 109.3(3) . .
O7 C9 O8 124.1(5) . .
O7 C9 C6 117.6(5) . .
O8 C9 C6 118.2(5) . .
O1 C10 O2 126.1(4) . .
O1 C10 C11 116.3(4) . .
O2 C10 C11 117.6(4) . .
C12 C11 C16 120.8(4) . .
C12 C11 C10 120.5(4) . .
C16 C11 C10 118.7(4) . .
C11 C12 C13 119.9(4) . .
C14 C13 C12 119.9(4) . .
C14 C13 C17 120.3(5) . .
C12 C13 C17 119.8(4) . .
C15 C14 C13 119.5(5) . .
C14 C15 C16 122.1(5) . .
C14 C15 O9 114.0(5) . .
C16 C15 O9 123.7(5) . .
C15 C16 C11 117.7(4) . .
O6 C17 O5 127.8(4) . .
O6 C17 C13 116.6(4) . .
O5 C17 C13 115.6(4) . .
O9 C18 C19 104.7(4) . .
C18 C19 C18 111.5(6) 2_665 .
C18 C19 C8 109.2(3) 2_665 .
C18 C19 C8 108.1(3) . .
C18 C19 C8 108.1(3) 2_665 2_665
C18 C19 C8 109.2(3) . 2_665
C8 C19 C8 110.7(6) . 2_665
C20B O11 C20 5.1(17) . .
C20B O11 Cd1 122.6(11) . .
C20 O11 Cd1 117.6(6) . .
C20 N1 C21 120.8(7) . .
C20 N1 C22 119.0(7) . .
C21 N1 C22 111.8(8) . .
O11 C20 N1 120.7(10) . .
C20B N1B C22B 120.0(8) . .
C20B N1B C21B 119.3(8) . .
C22B N1B C21B 111.6(8) . .
O11 C20B N1B 126.6(12) . .
C23B O12 C23 13.3(13) . .
C23B O12 Cd2 129.4(8) . .
C23 O12 Cd2 117.1(5) . .
C23 N2 C25 123.0(6) . .
C23 N2 C24 121.1(6) . .
C25 N2 C24 114.2(7) . .
O12 C23 N2 125.1(7) . .
C23B N2B C24B 120.5(8) . .
C23B N2B C25B 119.9(9) . .
C24B N2B C25B 112.8(9) . .
O12 C23B N2B 107.7(10) . .
C26 O13 C26B 13.6(9) . .
C26 O13 Cd2 122.4(6) . .
C26B O13 Cd2 109.3(6) . .
C26 N3 C27 123.2(7) . .
C26 N3 C28 122.4(7) . .
C27 N3 C28 114.2(7) . .
O13 C26 N3 120.4(9) . .
C26B N3B C27B 123.9(7) . .
C26B N3B C28B 122.1(7) . .
C27B N3B C28B 113.9(8) . .
O13 C26B N3B 123.4(9) . .

loop_
_geom_bond_atom_site_label_1
_geom_bond_atom_site_label_2
_geom_bond_distance
_geom_bond_site_symmetry_2
Cd1 O1 2.206(3) 2_664
Cd1 O3 2.234(4) .
Cd1 O8 2.240(4) 3_566
Cd1 O6 2.248(3) 3_567
Cd1 O11 2.264(5) .
Cd1 Cd2 3.2787(6) .
Cd2 O5 2.207(3) 3_567
Cd2 O2 2.239(3) 2_664
Cd2 O13 2.282(5) .
Cd2 O12 2.299(4) .
Cd2 O7 2.316(4) 3_566
Cd2 O4 2.326(4) .
O1 C10 1.258(6) .
O1 Cd1 2.206(3) 2_666
O2 C10 1.260(6) .
O2 Cd2 2.239(3) 2_666
O3 C1 1.256(7) .
O4 C1 1.265(6) .
O5 C17 1.275(6) .
O5 Cd2 2.207(3) 3_467
O6 C17 1.241(6) .
O6 Cd1 2.248(3) 3_467
O7 C9 1.232(7) .
O7 Cd2 2.316(4) 3_466
O8 C9 1.260(7) .
O8 Cd1 2.240(4) 3_466
O9 C15 1.390(6) .
O9 C18 1.435(6) .
O10 C4 1.372(6) .
O10 C8 1.417(6) .
C1 C2 1.490(7) .
C2 C7 1.391(7) .
C2 C3 1.392(8) .
C3 C4 1.366(7) .
C4 C5 1.404(7) .
C5 C6 1.406(7) .
C6 C7 1.397(7) .
C6 C9 1.504(7) .
C8 C19 1.532(6) .
C10 C11 1.504(6) .
C11 C12 1.384(7) .
C11 C16 1.403(7) .
C12 C13 1.391(7) .
C13 C14 1.383(7) .
C13 C17 1.521(6) .
C14 C15 1.380(7) .
C15 C16 1.383(7) .
C18 C19 1.530(6) .
C19 C18 1.530(6) 2_665
C19 C8 1.532(6) 2_665
O11 C20B 1.252(8) .
O11 C20 1.261(8) .
N1 C20 1.347(10) .
N1 C21 1.437(8) .
N1 C22 1.450(8) .
N1B C20B 1.349(9) .
N1B C22B 1.441(9) .
N1B C21B 1.444(8) .
O12 C23B 1.238(9) .
O12 C23 1.265(7) .
N2 C23 1.349(8) .
N2 C25 1.416(8) .
N2 C24 1.427(7) .
N2B C23B 1.352(10) .
N2B C24B 1.431(9) .
N2B C25B 1.433(8) .
O13 C26 1.228(8) .
O13 C26B 1.247(8) .
N3 C26 1.332(9) .
N3 C27 1.416(8) .
N3 C28 1.428(8) .
N3B C26B 1.334(9) .
N3B C27B 1.415(8) .
N3B C28B 1.430(8) .

loop_
_platon_squeeze_void_nr
_platon_squeeze_void_average_x
_platon_squeeze_void_average_y
_platon_squeeze_void_average_z
_platon_squeeze_void_volume
_platon_squeeze_void_count_electrons
1 -0.125 0.011 0.163 5288.0 3877.8
